data_1563747
loop_
_publ_author_name
'Duan, Fang-Fang'
'Liu, Lin'
'Gao, Ying'
'Peng, Xiao-Gang'
'Meng, Xiang-Gao'
'Ruan, Han-Li'

_publ_section_title
;
 [11]-Chaetoglobosins from Pseudeurotium bakeri Induce G2/M Cell Cycle
 Arrest and Apoptosis in Human Cancer Cells
;
_journal_name_full 'Journal of Natural Products'
_journal_paper_doi 10.1021/acs.jnatprod.0c01335
_journal_year 2021
_chemical_absolute_configuration ad
_chemical_formula_moiety '2(C30 H36 N2 O4), C H4 O, O'
_chemical_formula_sum 'C61 H76 N4 O10'
_chemical_formula_weight 1025.25
_space_group_crystal_system monoclinic
_space_group_IT_number 4
_space_group_name_Hall 'P 2yb'
_space_group_name_H-M_alt 'P 1 21 1'
_atom_sites_solution_hydrogens geom
_atom_sites_solution_primary dual
_audit_creation_date 2020-07-30
_audit_creation_method
;
Olex2 1.2
(compiled 2018.05.29 svn.r3508 for OlexSys, GUI svn.r5506)
;
_cell_angle_alpha 90
_cell_angle_beta 98.6320(10)
_cell_angle_gamma 90
_cell_formula_units_Z 2
_cell_length_a 16.8156(2)
_cell_length_b 9.90460(10)
_cell_length_c 17.1204(2)
_cell_measurement_reflns_used 19136
_cell_measurement_temperature 100.00(10)
_cell_measurement_theta_max 73.5590
_cell_measurement_theta_min 2.6420
_cell_volume 2819.13(6)
_computing_cell_refinement 'CrysAlisPro 1.171.39.28b (Rigaku OD, 2015)'
_computing_data_collection 'CrysAlisPro 1.171.39.28b (Rigaku OD, 2015)'
_computing_data_reduction 'CrysAlisPro 1.171.39.28b (Rigaku OD, 2015)'
_computing_molecular_graphics 'Olex2 (Dolomanov et al., 2009)'
_computing_publication_material 'Olex2 (Dolomanov et al., 2009)'
_computing_structure_refinement 'XL (Sheldrick, 2008)'
_computing_structure_solution 'XM (Sheldrick, 2008)'
_diffrn_ambient_environment N~2~
_diffrn_ambient_temperature 100.00(10)
_diffrn_detector 'CCD plate'
_diffrn_measured_fraction_theta_full 1.000
_diffrn_measured_fraction_theta_max 0.985
_diffrn_measurement_details
;
List of Runs (angles in degrees, time in seconds):

  # Type    Start    End  Width  t~exp~   \w     \q     \k     \f   Frames
--------------------------------------------------------------------------
  1  \w     36.00  61.00   0.50    1.50    --    0.00  74.00-135.00   50
  2  \w    -85.00  28.00   0.50    1.50    --    0.00 -74.00  95.00  226
  3  \w    101.00 183.00   0.50    5.00    --   94.60  74.00-135.00  164
  4  \w     58.00  85.00   0.50    5.00    --   94.60 -74.00  95.00   54
  5  \w    -27.00   1.00   0.50    1.50    --    0.00 -82.00-120.00   56
  6  \w    -14.00  15.00   0.50    1.50    --    0.00 -38.00   0.00   58
  7  \w    -32.00  30.00   0.50    1.50    --    0.00 -82.00  60.00  124
  8  \w    -32.00  29.00   0.50    1.50    --    0.00 -82.00-150.00  122
  9  \w    -89.00 -37.00   0.50    1.50    --    0.00 -38.00   0.00  104
 10  \w    158.00 184.00   0.50    5.00    --   94.60  61.00  90.00   52
 11  \w     72.00  97.00   0.50    5.00    --   94.60  61.00  90.00   50
 12  \w     71.00  96.00   0.50    5.00    --   94.60  61.00  60.00   50
 13  \w     78.00 103.00   0.50    5.00    --   94.60  45.00 120.00   50
 14  \w     14.00 116.00   0.50    5.00    --   94.60 -15.00  90.00  204
 15  \w     71.00 126.00   0.50    5.00    --   94.60  61.00 120.00  110
 16  \w    157.00 183.00   0.50    5.00    --   94.60  61.00 120.00   52
 17  \w    121.00 162.00   0.50    5.00    --   94.60  15.00  30.00   82
 18  \w     82.00 159.00   0.50    5.00    --   94.60  30.00 -30.00  154
 19  \w     76.00 102.00   0.50    5.00    --   94.60  45.00  90.00   52
 20  \w     85.00 183.00   0.50    5.00    --   94.60  15.00-180.00  196
 21  \w     90.00 123.00   0.50    5.00    --   94.60 -77.00   0.00   66
 22  \w    119.00 184.00   0.50    5.00    --   94.60  45.00  90.00  130
 23  \w     32.00 122.00   0.50    5.00    --   94.60 -77.00 -90.00  180
 24  \w     87.00 175.00   0.50    5.00    --   94.60  82.00-120.00  176
 25  \w    112.00 184.00   0.50    5.00    --   94.60  61.00  60.00  144
 26  \w    141.00 168.00   0.50    5.00    --   94.60  45.00 120.00   54
 27  \w      6.00  98.00   0.50    5.00    --   94.60 -30.00 -30.00  184
 28  \w    132.00 157.00   0.50    5.00    --   94.60  77.00 -90.00   50
 29  \w    155.00 180.00   0.50    5.00    --   94.60  77.00 120.00   50
 30  \w    115.00 151.00   0.50    5.00    --   94.60  82.00  30.00   72
 31  \w     80.00 116.00   0.50    5.00    --   94.60  77.00 120.00   72
;
_diffrn_measurement_device 'four-circle diffractometer'
_diffrn_measurement_device_type 'XtaLAB AFC12 (RINC): Kappa single'
_diffrn_measurement_method '\w scans'
_diffrn_orient_matrix_type 'CrysAlisPro convention (1999,Acta A55,543-557)'
_diffrn_orient_matrix_UB_11 -0.0384820000
_diffrn_orient_matrix_UB_12 0.0547111000
_diffrn_orient_matrix_UB_13 0.0698523000
_diffrn_orient_matrix_UB_21 -0.0749194000
_diffrn_orient_matrix_UB_22 -0.0878424000
_diffrn_orient_matrix_UB_23 -0.0257077000
_diffrn_orient_matrix_UB_31 0.0387363000
_diffrn_orient_matrix_UB_32 -0.1161604000
_diffrn_orient_matrix_UB_33 0.0522683000
_diffrn_radiation_monochromator graphite
_diffrn_radiation_probe x-ray
_diffrn_radiation_type CuK\a
_diffrn_radiation_wavelength 1.54178
_diffrn_reflns_av_R_equivalents 0.0513
_diffrn_reflns_av_unetI/netI 0.0437
_diffrn_reflns_Laue_measured_fraction_full 1.000
_diffrn_reflns_Laue_measured_fraction_max 0.985
_diffrn_reflns_limit_h_max 20
_diffrn_reflns_limit_h_min -20
_diffrn_reflns_limit_k_max 12
_diffrn_reflns_limit_k_min -12
_diffrn_reflns_limit_l_max 21
_diffrn_reflns_limit_l_min -19
_diffrn_reflns_number 33675
_diffrn_reflns_point_group_measured_fraction_full 0.995
_diffrn_reflns_point_group_measured_fraction_max 0.964
_diffrn_reflns_theta_full 67.679
_diffrn_reflns_theta_max 74.118
_diffrn_reflns_theta_min 2.610
_diffrn_source 'fine-focus sealed X-ray tube'
_diffrn_source_type 'Enhance (Cu) X-ray Source'
_diffrn_standards_number 0
_exptl_absorpt_coefficient_mu 0.657
_exptl_absorpt_correction_T_max 1.00000
_exptl_absorpt_correction_T_min 0.82005
_exptl_absorpt_correction_type multi-scan
_exptl_absorpt_process_details
;
CrysAlisPro 1.171.39.28b (Rigaku Oxford Diffraction, 2015)
Empirical absorption correction using spherical harmonics,
 implemented in SCALE3 ABSPACK scaling algorithm.
;
_exptl_crystal_colour colourless
_exptl_crystal_colour_primary colourless
_exptl_crystal_density_diffrn 1.208
_exptl_crystal_description plate
_exptl_crystal_F_000 1100
_exptl_crystal_size_max 0.4
_exptl_crystal_size_mid 0.3
_exptl_crystal_size_min 0.03
_refine_diff_density_max 0.580
_refine_diff_density_min -0.281
_refine_diff_density_rms 0.046
_refine_ls_abs_structure_details
;
 Flack x determined using 4205 quotients [(I+)-(I-)]/[(I+)+(I-)]
 (Parsons, Flack and Wagner, Acta Cryst. B69 (2013) 249-259).
;
_refine_ls_abs_structure_Flack 0.03(9)
_refine_ls_extinction_method none
_refine_ls_goodness_of_fit_ref 1.080
_refine_ls_hydrogen_treatment constr
_refine_ls_matrix_type full
_refine_ls_number_parameters 698
_refine_ls_number_reflns 11073
_refine_ls_number_restraints 13
_refine_ls_restrained_S_all 1.094
_refine_ls_R_factor_all 0.0518
_refine_ls_R_factor_gt 0.0467
_refine_ls_shift/su_max 0.000
_refine_ls_shift/su_mean 0.000
_refine_ls_structure_factor_coef Fsqd
_refine_ls_weighting_details 'w=1/[\s^2^(Fo^2^)+(0.0759P)^2^+0.4570P] where P=(Fo^2^+2Fc^2^)/3'
_refine_ls_weighting_scheme calc
_refine_ls_wR_factor_gt 0.1267
_refine_ls_wR_factor_ref 0.1309
_reflns_Friedel_coverage 0.846
_reflns_Friedel_fraction_full 0.990
_reflns_Friedel_fraction_max 0.941
_reflns_number_gt 9958
_reflns_number_total 11073
_reflns_threshold_expression 'I > 2\s(I)'
_cod_data_source_file np0c01335_si_006.cif
_cod_data_source_block 20200728_pss-51
_cod_database_code 1563747
_shelx_shelxl_version_number 2014/7
_shelx_space_group_comment
;
The symmetry employed for this shelxl refinement is uniquely defined
by the following loop, which should always be used as a source of
symmetry information in preference to the above space-group names.
They are only intended as comments.
;
_shelx_estimated_absorpt_t_max 0.981
_shelx_estimated_absorpt_t_min 0.779
_reflns_odcompleteness_completeness 100.00
_reflns_odcompleteness_iscentric 1
_reflns_odcompleteness_theta 66.97
_olex2_refinement_description
;
1. Fixed Uiso
 At 1.2 times of:
  All C(H) groups, All C(H,H) groups, All N(H) groups
 At 1.5 times of:
  All C(H,H,H) groups, All O(H) groups
2. Uiso/Uaniso restraints and constraints
Uanis(O2S) \\sim Ueq, Uanis(O2T) \\sim Ueq: with sigma of 0.005 and sigma for
terminal atoms of 0.01
3. Others
 Sof(O2T)=1-FVAR(1)
 Sof(O2S)=FVAR(1)
4.a Ternary CH refined with riding coordinates:
 C3(H3), C4(H4), C7(H7), C8(H8), C16(H16), C19(H19), C3A(H3A), C4A(H4A),
 C7A(H7A), C8A(H8A), C16A(H16A), C19A(H19A)
4.b Secondary CH2 refined with riding coordinates:
 C10(H10A,H10B), C15(H15A,H15B), C20(H20A,H20B), C10A(H10C,H10D), C15A(H15C,
 H15D), C20A(H20C,H20D)
4.c Aromatic/amide H refined with riding coordinates:
 C1'(H1'), C4'(H4'), C5'(H5'), C6'(H6'), C7'(H7'), C13(H13), C14(H14),
 C17(H17), C18(H18), N1'(H1'A), N2(H2), C1"(H1"), C4"(H4"), C5"(H5"), C6"(H6"),
 C7"(H7"), C13A(H13A), C14A(H14A), C17A(H17A), C18A(H18A), N1"(H1"A), N006(H006)
4.d Idealised Me refined as rotating group:
 C11(H11A,H11B,H11C), C12(H12A,H12B,H12C), C22(H22A,H22B,H22C), C23(H23A,H23B,
 H23C), C11A(H11D,H11E,H11F), C12A(H12D,H12E,H12F), C22A(H22D,H22E,H22F),
 C23A(H23D,H23E,H23F), C1S(H1SA,H1SB,H1SC)
4.e Idealised tetrahedral OH refined as rotating group:
 O2(H2A), O2A(H2AA), O1S(H1S)
;
_olex2_submission_special_instructions 'No special instructions were received'
_oxdiff_exptl_absorpt_empirical_details
;
Empirical correction (ABSPACK) includes:
- Absorption correction using spherical harmonics
- Frame scaling
;
_oxdiff_exptl_absorpt_empirical_full_max 1.734
_oxdiff_exptl_absorpt_empirical_full_min 0.630

loop_
_space_group_symop_operation_xyz
'x, y, z'
'-x, y+1/2, -z'

loop_
_atom_site_label
_atom_site_type_symbol
_atom_site_fract_x
_atom_site_fract_y
_atom_site_fract_z
_atom_site_U_iso_or_equiv
_atom_site_adp_type
_atom_site_occupancy
_atom_site_site_symmetry_order
_atom_site_calc_flag
_atom_site_refinement_flags_posn
_atom_site_refinement_flags_adp
_atom_site_refinement_flags_occupancy
_atom_site_disorder_assembly
_atom_site_disorder_group
C1 C 0.6986(2) 0.5029(3) 0.59574(18) 0.0334(6) Uani 1 1 d . . . . .
C1' C 0.74527(19) -0.0183(3) 0.63138(17) 0.0326(6) Uani 1 1 d . . . . .
H1' H 0.7048 -0.0014 0.6615 0.039 Uiso 1 1 calc R . . . .
C2' C 0.79912(18) 0.0755(3) 0.61309(17) 0.0319(6) Uani 1 1 d . . . . .
C3 C 0.78591(19) 0.3251(3) 0.57514(18) 0.0311(6) Uani 1 1 d . . . . .
H3 H 0.8299 0.3268 0.5435 0.037 Uiso 1 1 calc R . . . .
C3' C 0.84951(19) 0.0077(3) 0.56439(19) 0.0350(7) Uani 1 1 d . . . . .
C4 C 0.70513(17) 0.3021(3) 0.52028(17) 0.0284(6) Uani 1 1 d . . . . .
H4 H 0.6905 0.2063 0.5198 0.034 Uiso 1 1 calc R . . . .
C4' C 0.9138(2) 0.0454(4) 0.5263(2) 0.0443(8) Uani 1 1 d . . . . .
H4' H 0.9331 0.1335 0.5303 0.053 Uiso 1 1 calc R . . . .
C5 C 0.71134(19) 0.3492(3) 0.43740(18) 0.0335(7) Uani 1 1 d . . . . .
C5' C 0.9487(2) -0.0483(5) 0.4828(3) 0.0548(10) Uani 1 1 d . . . . .
H5' H 0.9916 -0.0233 0.4574 0.066 Uiso 1 1 calc R . . . .
C6 C 0.6657(2) 0.4478(4) 0.40054(19) 0.0393(7) Uani 1 1 d . . . . .
C6' C 0.9197(3) -0.1825(4) 0.4762(3) 0.0555(10) Uani 1 1 d . . . . .
H6' H 0.9436 -0.2441 0.4459 0.067 Uiso 1 1 calc R . . . .
C7 C 0.5949(2) 0.5084(4) 0.4334(2) 0.0448(8) Uani 1 1 d . . . . .
H7 H 0.6090 0.6000 0.4523 0.054 Uiso 1 1 calc R . . . .
C7' C 0.8572(2) -0.2239(4) 0.5134(2) 0.0473(9) Uani 1 1 d . . . . .
H7' H 0.8387 -0.3125 0.5094 0.057 Uiso 1 1 calc R . . . .
C8 C 0.57047(19) 0.4260(3) 0.50082(17) 0.0319(6) Uani 1 1 d . . . . .
H8 H 0.5473 0.3419 0.4773 0.038 Uiso 1 1 calc R . . . .
C8' C 0.8223(2) -0.1281(3) 0.55751(19) 0.0373(7) Uani 1 1 d . . . . .
C9 C 0.64602(18) 0.3851(3) 0.56013(17) 0.0283(6) Uani 1 1 d . . . . .
C10 C 0.8043(2) 0.2192(3) 0.64143(18) 0.0345(7) Uani 1 1 d . . . . .
H10A H 0.8580 0.2354 0.6695 0.041 Uiso 1 1 calc R . . . .
H10B H 0.7668 0.2316 0.6787 0.041 Uiso 1 1 calc R . . . .
C11 C 0.7754(2) 0.2804(4) 0.3997(2) 0.0436(8) Uani 1 1 d . . . . .
H11A H 0.8232 0.3345 0.4069 0.065 Uiso 1 1 calc GR . . . .
H11B H 0.7569 0.2689 0.3443 0.065 Uiso 1 1 calc GR . . . .
H11C H 0.7869 0.1937 0.4239 0.065 Uiso 1 1 calc GR . . . .
C12 C 0.6800(2) 0.5016(4) 0.3213(2) 0.0514(10) Uani 1 1 d . . . . .
H12A H 0.7365 0.4992 0.3182 0.077 Uiso 1 1 calc GR . . . .
H12B H 0.6610 0.5930 0.3154 0.077 Uiso 1 1 calc GR . . . .
H12C H 0.6515 0.4469 0.2800 0.077 Uiso 1 1 calc GR . . . .
C13 C 0.50563(19) 0.4924(3) 0.53908(17) 0.0329(6) Uani 1 1 d . . . . .
H13 H 0.5141 0.5799 0.5582 0.039 Uiso 1 1 calc R . . . .
C14 C 0.4368(2) 0.4317(3) 0.54675(17) 0.0350(7) Uani 1 1 d . . . . .
H14 H 0.4292 0.3457 0.5252 0.042 Uiso 1 1 calc R . . . .
C15 C 0.36982(19) 0.4872(4) 0.58665(18) 0.0359(7) Uani 1 1 d . . . . .
H15A H 0.3201 0.4848 0.5497 0.043 Uiso 1 1 calc R . . . .
H15B H 0.3813 0.5809 0.6006 0.043 Uiso 1 1 calc R . . . .
C16 C 0.35812(19) 0.4078(4) 0.66201(18) 0.0363(7) Uani 1 1 d . . . . .
H16 H 0.3731 0.3135 0.6547 0.044 Uiso 1 1 calc R . . . .
C17 C 0.4114(2) 0.4622(4) 0.73419(18) 0.0381(7) Uani 1 1 d . . . . .
H17 H 0.3906 0.5352 0.7587 0.046 Uiso 1 1 calc R . . . .
C18 C 0.4835(2) 0.4205(3) 0.76742(17) 0.0353(7) Uani 1 1 d . . . . .
H18 H 0.5062 0.4628 0.8140 0.042 Uiso 1 1 calc R . . . .
C19 C 0.53149(18) 0.3109(3) 0.73629(16) 0.0291(6) Uani 1 1 d . . . . .
H19 H 0.4965 0.2600 0.6957 0.035 Uiso 1 1 calc R . . . .
C20 C 0.60072(19) 0.3720(3) 0.69988(17) 0.0314(6) Uani 1 1 d . . . . .
H20A H 0.5898 0.4670 0.6895 0.038 Uiso 1 1 calc R . . . .
H20B H 0.6497 0.3654 0.7376 0.038 Uiso 1 1 calc R . . . .
C21 C 0.61358(17) 0.3037(3) 0.62418(16) 0.0279(6) Uani 1 1 d . . . . .
C22 C 0.2705(2) 0.4107(5) 0.6760(2) 0.0474(9) Uani 1 1 d . . . . .
H22A H 0.2550 0.5021 0.6848 0.071 Uiso 1 1 calc GR . . . .
H22B H 0.2647 0.3569 0.7214 0.071 Uiso 1 1 calc GR . . . .
H22C H 0.2367 0.3750 0.6305 0.071 Uiso 1 1 calc GR . . . .
C23 C 0.5069(2) 0.1489(4) 0.8319(2) 0.0497(9) Uani 1 1 d . . . . .
H23A H 0.4729 0.0994 0.7918 0.075 Uiso 1 1 calc GR . . . .
H23B H 0.4750 0.2122 0.8563 0.075 Uiso 1 1 calc GR . . . .
H23C H 0.5326 0.0874 0.8711 0.075 Uiso 1 1 calc GR . . . .
N1' N 0.75939(17) -0.1408(3) 0.59899(16) 0.0363(6) Uani 1 1 d . . . . .
H1'A H 0.7330 -0.2139 0.6040 0.044 Uiso 1 1 calc R . . . .
N2 N 0.77495(17) 0.4604(3) 0.60635(16) 0.0355(6) Uani 1 1 d . . . . .
H2 H 0.8142 0.5083 0.6295 0.043 Uiso 1 1 calc R . . . .
O1 O 0.67421(15) 0.6152(2) 0.61305(15) 0.0423(6) Uani 1 1 d . . . . .
O2 O 0.53015(18) 0.5155(4) 0.36998(16) 0.0710(11) Uani 1 1 d . . . . .
H2A H 0.5479 0.5160 0.3279 0.107 Uiso 1 1 calc GR . . . .
O3 O 0.56621(13) 0.2194(2) 0.79735(12) 0.0319(5) Uani 1 1 d . . . . .
O4 O 0.59472(13) 0.1866(2) 0.61014(12) 0.0316(4) Uani 1 1 d . . . . .
C1" C 0.75553(19) -0.4096(3) 0.83803(17) 0.0321(6) Uani 1 1 d . . . . .
H1" H 0.7978 -0.3975 0.8094 0.038 Uiso 1 1 calc R . . . .
C1A C 0.79107(18) 0.1160(3) 0.86514(17) 0.0284(6) Uani 1 1 d . . . . .
C2" C 0.69968(18) -0.3130(3) 0.84873(17) 0.0283(6) Uani 1 1 d . . . . .
C3" C 0.64559(18) -0.3752(3) 0.89564(16) 0.0301(6) Uani 1 1 d . . . . .
C3A C 0.70335(18) -0.0623(3) 0.88170(17) 0.0286(6) Uani 1 1 d . . . . .
H3A H 0.6535 -0.0626 0.9049 0.034 Uiso 1 1 calc R . . . .
C4" C 0.5760(2) -0.3322(4) 0.92448(19) 0.0374(7) Uani 1 1 d . . . . .
H4" H 0.5561 -0.2455 0.9140 0.045 Uiso 1 1 calc R . . . .
C4A C 0.77681(17) -0.0729(3) 0.94821(17) 0.0281(6) Uani 1 1 d . . . . .
H4A H 0.7933 -0.1673 0.9566 0.034 Uiso 1 1 calc R . . . .
C5" C 0.5377(2) -0.4201(4) 0.9684(2) 0.0451(8) Uani 1 1 d . . . . .
H5" H 0.4916 -0.3921 0.9878 0.054 Uiso 1 1 calc R . . . .
C5A C 0.75598(19) -0.0120(3) 1.02418(17) 0.0306(6) Uani 1 1 d . . . . .
C6" C 0.5670(3) -0.5523(4) 0.9849(2) 0.0489(10) Uani 1 1 d . . . . .
H6" H 0.5405 -0.6091 1.0157 0.059 Uiso 1 1 calc R . . . .
C6A C 0.79307(19) 0.0954(3) 1.06007(18) 0.0336(6) Uani 1 1 d . . . . .
C7" C 0.6338(2) -0.5982(4) 0.95613(19) 0.0428(8) Uani 1 1 d . . . . .
H7" H 0.6524 -0.6859 0.9659 0.051 Uiso 1 1 calc R . . . .
C7A C 0.86602(19) 0.1588(3) 1.03313(18) 0.0328(6) Uani 1 1 d . . . . .
H7A H 0.8501 0.2428 1.0048 0.039 Uiso 1 1 calc R . . . .
C8" C 0.6730(2) -0.5081(3) 0.91143(17) 0.0339(7) Uani 1 1 d . . . . .
C8A C 0.90544(18) 0.0657(3) 0.97972(17) 0.0297(6) Uani 1 1 d . . . . .
H8A H 0.9269 -0.0109 1.0125 0.036 Uiso 1 1 calc R . . . .
C9A C 0.84143(17) 0.0070(3) 0.91372(16) 0.0271(6) Uani 1 1 d . . . . .
C10A C 0.69923(19) -0.1720(3) 0.81800(17) 0.0311(6) Uani 1 1 d . . . . .
H10C H 0.6506 -0.1588 0.7804 0.037 Uiso 1 1 calc R . . . .
H10D H 0.7447 -0.1609 0.7897 0.037 Uiso 1 1 calc R . . . .
C11A C 0.6867(2) -0.0804(3) 1.0554(2) 0.0371(7) Uani 1 1 d . . . . .
H11D H 0.6379 -0.0320 1.0379 0.056 Uiso 1 1 calc GR . . . .
H11E H 0.6968 -0.0812 1.1121 0.056 Uiso 1 1 calc GR . . . .
H11F H 0.6816 -0.1715 1.0361 0.056 Uiso 1 1 calc GR . . . .
C12A C 0.7651(2) 0.1626(4) 1.1303(2) 0.0440(8) Uani 1 1 d . . . . .
H12D H 0.7100 0.1392 1.1319 0.066 Uiso 1 1 calc GR . . . .
H12E H 0.7698 0.2588 1.1257 0.066 Uiso 1 1 calc GR . . . .
H12F H 0.7978 0.1326 1.1780 0.066 Uiso 1 1 calc GR . . . .
C13A C 0.97637(19) 0.1314(3) 0.95066(17) 0.0318(6) Uani 1 1 d . . . . .
H13A H 0.9685 0.2138 0.9245 0.038 Uiso 1 1 calc R . . . .
C14A C 1.04966(19) 0.0774(3) 0.96052(17) 0.0330(6) Uani 1 1 d . . . . .
H14A H 1.0556 -0.0051 0.9866 0.040 Uiso 1 1 calc R . . . .
C15A C 1.12362(19) 0.1353(3) 0.93419(19) 0.0354(7) Uani 1 1 d . . . . .
H15C H 1.1670 0.1348 0.9785 0.043 Uiso 1 1 calc R . . . .
H15D H 1.1132 0.2285 0.9185 0.043 Uiso 1 1 calc R . . . .
C16A C 1.15101(19) 0.0574(4) 0.86465(18) 0.0352(7) Uani 1 1 d . . . . .
H16A H 1.1406 -0.0389 0.8715 0.042 Uiso 1 1 calc R . . . .
C17A C 1.1045(2) 0.1024(4) 0.78705(19) 0.0412(8) Uani 1 1 d . . . . .
H17A H 1.1238 0.1796 0.7653 0.049 Uiso 1 1 calc R . . . .
C18A C 1.0397(2) 0.0474(4) 0.74526(19) 0.0401(7) Uani 1 1 d . . . . .
H18A H 1.0211 0.0854 0.6963 0.048 Uiso 1 1 calc R . . . .
C19A C 0.99434(18) -0.0707(3) 0.77035(17) 0.0310(6) Uani 1 1 d . . . . .
H19A H 1.0252 -0.1120 0.8174 0.037 Uiso 1 1 calc R . . . .
C20A C 0.91253(18) -0.0241(3) 0.78952(17) 0.0312(6) Uani 1 1 d . . . . .
H20C H 0.9129 0.0736 0.7935 0.037 Uiso 1 1 calc R . . . .
H20D H 0.8714 -0.0488 0.7459 0.037 Uiso 1 1 calc R . . . .
C21A C 0.88994(17) -0.0817(3) 0.86429(17) 0.0282(6) Uani 1 1 d . . . . .
C22A C 1.2412(2) 0.0764(4) 0.86439(19) 0.0426(8) Uani 1 1 d . . . . .
H22D H 1.2518 0.1688 0.8527 0.064 Uiso 1 1 calc GR . . . .
H22E H 1.2584 0.0190 0.8250 0.064 Uiso 1 1 calc GR . . . .
H22F H 1.2700 0.0532 0.9154 0.064 Uiso 1 1 calc GR . . . .
C23A C 1.0492(3) -0.2217(6) 0.6854(3) 0.0681(14) Uani 1 1 d . . . . .
H23D H 1.0361 -0.2937 0.6481 0.102 Uiso 1 1 calc GR . . . .
H23E H 1.0841 -0.2552 0.7308 0.102 Uiso 1 1 calc GR . . . .
H23F H 1.0758 -0.1507 0.6613 0.102 Uiso 1 1 calc GR . . . .
N1" N 0.73993(17) -0.5268(3) 0.87568(16) 0.0357(6) Uani 1 1 d . . . . .
H1"A H 0.7676 -0.6000 0.8767 0.043 Uiso 1 1 calc R . . . .
N006 N 0.71547(15) 0.0710(3) 0.84874(15) 0.0302(5) Uani 1 1 d . . . . .
H006 H 0.6775 0.1162 0.8213 0.036 Uiso 1 1 calc R . . . .
O1A O 0.81605(13) 0.2262(2) 0.84487(13) 0.0342(5) Uani 1 1 d . . . . .
O2A O 0.92119(14) 0.1893(3) 1.10294(13) 0.0407(5) Uani 1 1 d . . . . .
H2AA H 0.9649 0.2103 1.0907 0.061 Uiso 1 1 calc GR . . . .
O3A O 0.97782(13) -0.1711(3) 0.70894(13) 0.0419(6) Uani 1 1 d . . . . .
O4A O 0.91390(13) -0.1911(2) 0.89014(12) 0.0333(5) Uani 1 1 d . . . . .
C1S C 1.0519(4) -0.0076(6) 1.2315(4) 0.0932(19) Uani 1 1 d . . . . .
H1SA H 1.0552 0.0202 1.1783 0.140 Uiso 1 1 calc GR . . . .
H1SB H 0.9969 -0.0036 1.2404 0.140 Uiso 1 1 calc GR . . . .
H1SC H 1.0713 -0.0985 1.2392 0.140 Uiso 1 1 calc GR . . . .
O1S O 1.10126(18) 0.0828(3) 1.28737(19) 0.0613(8) Uani 1 1 d . . . . .
H1S H 1.0820 0.1590 1.2838 0.092 Uiso 1 1 calc GR . . . .
O2S O 0.5076(5) -0.1281(13) 0.7554(4) 0.111(5) Uani 0.536(15) 1 d . U P A 1
O2T O 0.5063(8) -0.2371(13) 0.7157(10) 0.155(7) Uani 0.464(15) 1 d . U P A 2

loop_
_atom_site_aniso_label
_atom_site_aniso_U_11
_atom_site_aniso_U_22
_atom_site_aniso_U_33
_atom_site_aniso_U_23
_atom_site_aniso_U_13
_atom_site_aniso_U_12
C1 0.0441(17) 0.0227(14) 0.0325(14) -0.0007(12) 0.0030(13) -0.0005(13)
C1' 0.0365(16) 0.0272(15) 0.0305(14) 0.0051(12) -0.0071(12) -0.0018(12)
C2' 0.0348(15) 0.0234(14) 0.0328(14) 0.0045(12) -0.0099(12) -0.0024(12)
C3 0.0337(15) 0.0225(13) 0.0348(15) 0.0011(11) -0.0021(12) -0.0012(12)
C3' 0.0320(15) 0.0303(15) 0.0390(16) 0.0062(13) -0.0067(12) -0.0009(13)
C4 0.0316(15) 0.0225(13) 0.0294(14) 0.0018(11) -0.0005(11) -0.0011(11)
C4' 0.0339(17) 0.0428(19) 0.053(2) 0.0109(16) -0.0034(15) 0.0031(15)
C5 0.0346(16) 0.0363(17) 0.0292(14) 0.0025(12) 0.0032(12) 0.0029(13)
C5' 0.041(2) 0.063(3) 0.060(2) 0.008(2) 0.0064(18) 0.0142(18)
C6 0.0463(19) 0.0394(18) 0.0330(15) 0.0078(13) 0.0081(14) 0.0072(15)
C6' 0.059(2) 0.050(2) 0.055(2) 0.0020(18) 0.0005(19) 0.0249(19)
C7 0.054(2) 0.0437(19) 0.0380(17) 0.0153(15) 0.0124(15) 0.0196(17)
C7' 0.051(2) 0.0354(18) 0.051(2) 0.0029(15) -0.0059(17) 0.0114(16)
C8 0.0364(16) 0.0297(15) 0.0285(14) 0.0032(11) 0.0013(12) 0.0091(12)
C8' 0.0425(18) 0.0287(15) 0.0360(16) 0.0046(13) -0.0094(13) 0.0012(13)
C9 0.0338(15) 0.0215(14) 0.0284(13) 0.0023(11) 0.0006(11) -0.0017(11)
C10 0.0382(16) 0.0268(15) 0.0338(15) 0.0009(12) -0.0096(12) -0.0046(13)
C11 0.0412(18) 0.052(2) 0.0383(17) 0.0061(15) 0.0070(14) 0.0112(16)
C12 0.056(2) 0.058(2) 0.0431(19) 0.0204(17) 0.0160(17) 0.0200(19)
C13 0.0415(17) 0.0297(15) 0.0269(13) 0.0065(11) 0.0030(12) 0.0082(13)
C14 0.0402(17) 0.0364(17) 0.0257(14) 0.0024(12) -0.0039(12) 0.0094(13)
C15 0.0343(16) 0.0415(18) 0.0297(14) 0.0040(13) -0.0026(12) 0.0110(14)
C16 0.0348(16) 0.0407(17) 0.0312(15) 0.0025(13) -0.0026(12) 0.0064(14)
C17 0.0422(18) 0.0432(18) 0.0276(14) 0.0010(13) 0.0010(13) 0.0088(15)
C18 0.0424(18) 0.0376(16) 0.0235(13) -0.0032(12) -0.0027(12) 0.0068(14)
C19 0.0331(15) 0.0291(14) 0.0226(13) 0.0011(11) -0.0037(11) 0.0043(12)
C20 0.0385(16) 0.0278(14) 0.0262(13) 0.0012(11) -0.0007(12) 0.0002(12)
C21 0.0279(14) 0.0260(14) 0.0271(13) -0.0002(11) -0.0046(11) -0.0006(11)
C22 0.0374(18) 0.067(2) 0.0360(17) 0.0078(17) -0.0006(14) 0.0059(17)
C23 0.043(2) 0.062(2) 0.0425(18) 0.0222(17) 0.0036(15) -0.0005(17)
N1' 0.0418(15) 0.0242(12) 0.0385(14) 0.0044(11) -0.0082(12) -0.0058(11)
N2 0.0397(15) 0.0231(12) 0.0403(14) -0.0019(10) -0.0048(11) -0.0071(11)
O1 0.0539(15) 0.0222(11) 0.0519(13) -0.0040(10) 0.0119(11) -0.0052(10)
O2 0.0651(18) 0.113(3) 0.0377(13) 0.0370(16) 0.0171(12) 0.0553(19)
O3 0.0321(11) 0.0345(11) 0.0273(10) 0.0085(8) -0.0012(8) 0.0031(9)
O4 0.0369(11) 0.0240(10) 0.0330(10) -0.0025(8) 0.0022(9) -0.0046(9)
C1" 0.0352(16) 0.0270(15) 0.0324(14) -0.0022(12) -0.0001(12) -0.0007(12)
C1A 0.0330(15) 0.0206(13) 0.0303(13) 0.0023(11) 0.0005(11) 0.0008(11)
C2" 0.0332(15) 0.0231(14) 0.0269(13) -0.0011(11) -0.0011(11) -0.0016(11)
C3" 0.0357(16) 0.0287(15) 0.0243(13) -0.0033(11) -0.0004(11) -0.0058(12)
C3A 0.0283(15) 0.0229(14) 0.0327(14) 0.0049(11) -0.0015(11) -0.0002(11)
C4" 0.0400(17) 0.0351(16) 0.0369(16) -0.0104(13) 0.0050(13) -0.0077(14)
C4A 0.0309(15) 0.0219(13) 0.0299(14) 0.0026(11) -0.0006(11) 0.0021(11)
C5" 0.050(2) 0.050(2) 0.0369(17) -0.0141(15) 0.0135(15) -0.0200(17)
C5A 0.0338(15) 0.0288(15) 0.0284(13) 0.0039(11) 0.0023(11) 0.0022(12)
C6" 0.066(2) 0.050(2) 0.0308(16) -0.0046(15) 0.0068(16) -0.0288(19)
C6A 0.0372(16) 0.0309(16) 0.0320(14) -0.0006(12) 0.0032(12) -0.0013(13)
C7" 0.060(2) 0.0327(17) 0.0313(15) 0.0030(13) -0.0065(15) -0.0140(15)
C7A 0.0350(16) 0.0324(15) 0.0293(14) -0.0032(12) -0.0004(12) -0.0040(13)
C8" 0.0441(18) 0.0264(15) 0.0277(14) -0.0006(11) -0.0054(12) -0.0049(13)
C8A 0.0312(15) 0.0271(14) 0.0288(14) 0.0000(11) -0.0017(11) -0.0017(12)
C9A 0.0298(14) 0.0219(13) 0.0279(13) 0.0006(11) -0.0016(11) -0.0002(11)
C10A 0.0353(15) 0.0266(15) 0.0296(14) 0.0041(11) -0.0015(12) 0.0004(12)
C11A 0.0388(17) 0.0348(16) 0.0378(16) 0.0010(13) 0.0058(13) -0.0027(13)
C12A 0.047(2) 0.0437(19) 0.0428(18) -0.0125(15) 0.0119(15) -0.0089(16)
C13A 0.0348(16) 0.0310(15) 0.0281(14) -0.0023(12) -0.0007(12) -0.0043(12)
C14A 0.0347(16) 0.0323(15) 0.0304(14) -0.0008(12) -0.0009(12) -0.0030(13)
C15A 0.0321(16) 0.0337(16) 0.0384(16) -0.0049(13) -0.0017(13) -0.0055(13)
C16A 0.0336(16) 0.0391(17) 0.0307(15) -0.0025(13) -0.0029(12) -0.0059(14)
C17A 0.0408(18) 0.0468(19) 0.0339(15) 0.0066(14) -0.0014(13) -0.0096(15)
C18A 0.0389(17) 0.049(2) 0.0297(15) 0.0061(14) -0.0038(13) -0.0050(15)
C19A 0.0289(15) 0.0351(16) 0.0271(13) -0.0049(12) -0.0019(11) -0.0023(12)
C20A 0.0307(15) 0.0332(15) 0.0280(13) 0.0007(12) -0.0011(11) 0.0038(12)
C21A 0.0269(14) 0.0259(14) 0.0289(13) 0.0000(11) -0.0058(11) 0.0012(11)
C22A 0.0361(17) 0.059(2) 0.0311(15) -0.0050(15) -0.0004(13) -0.0051(16)
C23A 0.045(2) 0.090(4) 0.074(3) -0.047(3) 0.024(2) -0.008(2)
N1" 0.0412(15) 0.0249(13) 0.0374(13) -0.0010(11) -0.0059(11) 0.0008(11)
N006 0.0297(12) 0.0238(12) 0.0347(13) 0.0061(10) -0.0033(10) 0.0026(10)
O1A 0.0393(12) 0.0243(10) 0.0387(11) 0.0054(9) 0.0051(9) 0.0023(9)
O2A 0.0371(12) 0.0488(14) 0.0357(11) -0.0121(10) 0.0040(9) -0.0131(11)
O3A 0.0318(11) 0.0575(15) 0.0358(12) -0.0203(11) 0.0033(9) -0.0063(11)
O4A 0.0340(11) 0.0284(11) 0.0365(11) 0.0032(9) 0.0018(9) 0.0069(9)
C1S 0.081(4) 0.070(3) 0.116(5) 0.014(3) -0.026(3) 0.008(3)
O1S 0.0501(16) 0.0551(17) 0.0766(19) 0.0271(15) 0.0031(14) 0.0181(14)
O2S 0.084(5) 0.170(10) 0.071(5) -0.032(5) -0.018(4) 0.055(6)
O2T 0.153(9) 0.085(8) 0.193(11) 0.022(8) -0.087(8) -0.019(7)

loop_
_atom_type_symbol
_atom_type_description
_atom_type_scat_dispersion_real
_atom_type_scat_dispersion_imag
_atom_type_scat_source
C C 0.0181 0.0091 'International Tables Vol C Tables 4.2.6.8 and 6.1.1.4'
H H 0.0000 0.0000 'International Tables Vol C Tables 4.2.6.8 and 6.1.1.4'
N N 0.0311 0.0180 'International Tables Vol C Tables 4.2.6.8 and 6.1.1.4'
O O 0.0492 0.0322 'International Tables Vol C Tables 4.2.6.8 and 6.1.1.4'

loop_
_geom_angle_atom_site_label_1
_geom_angle_atom_site_label_2
_geom_angle_atom_site_label_3
_geom_angle
_geom_angle_site_symmetry_1
_geom_angle_site_symmetry_3
_geom_angle_publ_flag
N2 C1 C9 107.4(3) . . ?
O1 C1 C9 126.0(3) . . ?
O1 C1 N2 126.6(3) . . ?
C2' C1' H1' 124.8 . . ?
C2' C1' N1' 110.4(3) . . ?
N1' C1' H1' 124.8 . . ?
C1' C2' C3' 106.5(3) . . ?
C1' C2' C10 125.3(3) . . ?
C3' C2' C10 128.2(3) . . ?
C4 C3 H3 109.5 . . ?
C10 C3 H3 109.5 . . ?
C10 C3 C4 114.0(2) . . ?
N2 C3 H3 109.5 . . ?
N2 C3 C4 102.1(2) . . ?
N2 C3 C10 112.1(2) . . ?
C4' C3' C2' 135.3(3) . . ?
C4' C3' C8' 118.5(3) . . ?
C8' C3' C2' 106.2(3) . . ?
C3 C4 H4 110.1 . . ?
C5 C4 C3 110.2(2) . . ?
C5 C4 H4 110.1 . . ?
C5 C4 C9 113.2(2) . . ?
C9 C4 C3 102.7(2) . . ?
C9 C4 H4 110.1 . . ?
C3' C4' H4' 120.1 . . ?
C5' C4' C3' 119.7(4) . . ?
C5' C4' H4' 120.1 . . ?
C6 C5 C4 123.5(3) . . ?
C6 C5 C11 121.8(3) . . ?
C11 C5 C4 114.7(3) . . ?
C4' C5' H5' 119.7 . . ?
C4' C5' C6' 120.5(4) . . ?
C6' C5' H5' 119.7 . . ?
C5 C6 C7 122.7(3) . . ?
C5 C6 C12 121.6(3) . . ?
C12 C6 C7 115.7(3) . . ?
C5' C6' H6' 119.2 . . ?
C7' C6' C5' 121.5(4) . . ?
C7' C6' H6' 119.2 . . ?
C6 C7 H7 109.0 . . ?
C6 C7 C8 112.8(3) . . ?
C8 C7 H7 109.0 . . ?
O2 C7 C6 106.9(3) . . ?
O2 C7 H7 109.0 . . ?
O2 C7 C8 110.1(3) . . ?
C6' C7' H7' 121.2 . . ?
C6' C7' C8' 117.5(4) . . ?
C8' C7' H7' 121.2 . . ?
C7 C8 H8 106.3 . . ?
C7 C8 C9 110.4(3) . . ?
C9 C8 H8 106.3 . . ?
C13 C8 C7 113.1(3) . . ?
C13 C8 H8 106.3 . . ?
C13 C8 C9 113.8(2) . . ?
C7' C8' C3' 122.1(3) . . ?
N1' C8' C3' 108.1(3) . . ?
N1' C8' C7' 129.8(3) . . ?
C1 C9 C8 115.2(2) . . ?
C4 C9 C1 102.2(2) . . ?
C4 C9 C8 111.8(2) . . ?
C21 C9 C1 111.3(2) . . ?
C21 C9 C4 111.3(2) . . ?
C21 C9 C8 105.2(2) . . ?
C2' C10 C3 114.3(2) . . ?
C2' C10 H10A 108.7 . . ?
C2' C10 H10B 108.7 . . ?
C3 C10 H10A 108.7 . . ?
C3 C10 H10B 108.7 . . ?
H10A C10 H10B 107.6 . . ?
C5 C11 H11A 109.5 . . ?
C5 C11 H11B 109.5 . . ?
C5 C11 H11C 109.5 . . ?
H11A C11 H11B 109.5 . . ?
H11A C11 H11C 109.5 . . ?
H11B C11 H11C 109.5 . . ?
C6 C12 H12A 109.5 . . ?
C6 C12 H12B 109.5 . . ?
C6 C12 H12C 109.5 . . ?
H12A C12 H12B 109.5 . . ?
H12A C12 H12C 109.5 . . ?
H12B C12 H12C 109.5 . . ?
C8 C13 H13 118.5 . . ?
C14 C13 C8 123.0(3) . . ?
C14 C13 H13 118.5 . . ?
C13 C14 H14 116.5 . . ?
C13 C14 C15 127.0(3) . . ?
C15 C14 H14 116.5 . . ?
C14 C15 H15A 109.0 . . ?
C14 C15 H15B 109.0 . . ?
C14 C15 C16 112.9(3) . . ?
H15A C15 H15B 107.8 . . ?
C16 C15 H15A 109.0 . . ?
C16 C15 H15B 109.0 . . ?
C15 C16 H16 108.1 . . ?
C17 C16 C15 111.5(3) . . ?
C17 C16 H16 108.1 . . ?
C17 C16 C22 109.4(3) . . ?
C22 C16 C15 111.5(3) . . ?
C22 C16 H16 108.1 . . ?
C16 C17 H17 115.4 . . ?
C18 C17 C16 129.1(3) . . ?
C18 C17 H17 115.4 . . ?
C17 C18 H18 117.3 . . ?
C17 C18 C19 125.4(3) . . ?
C19 C18 H18 117.3 . . ?
C18 C19 H19 109.1 . . ?
C18 C19 C20 110.0(3) . . ?
C20 C19 H19 109.1 . . ?
O3 C19 C18 112.3(2) . . ?
O3 C19 H19 109.1 . . ?
O3 C19 C20 107.2(2) . . ?
C19 C20 H20A 109.0 . . ?
C19 C20 H20B 109.0 . . ?
H20A C20 H20B 107.8 . . ?
C21 C20 C19 113.0(3) . . ?
C21 C20 H20A 109.0 . . ?
C21 C20 H20B 109.0 . . ?
C20 C21 C9 119.6(2) . . ?
O4 C21 C9 118.2(3) . . ?
O4 C21 C20 122.1(3) . . ?
C16 C22 H22A 109.5 . . ?
C16 C22 H22B 109.5 . . ?
C16 C22 H22C 109.5 . . ?
H22A C22 H22B 109.5 . . ?
H22A C22 H22C 109.5 . . ?
H22B C22 H22C 109.5 . . ?
H23A C23 H23B 109.5 . . ?
H23A C23 H23C 109.5 . . ?
H23B C23 H23C 109.5 . . ?
O3 C23 H23A 109.5 . . ?
O3 C23 H23B 109.5 . . ?
O3 C23 H23C 109.5 . . ?
C1' N1' H1'A 125.6 . . ?
C8' N1' C1' 108.9(3) . . ?
C8' N1' H1'A 125.6 . . ?
C1 N2 C3 114.2(3) . . ?
C1 N2 H2 122.9 . . ?
C3 N2 H2 122.9 . . ?
C7 O2 H2A 109.5 . . ?
C23 O3 C19 112.3(2) . . ?
C2" C1" H1" 124.9 . . ?
N1" C1" H1" 124.9 . . ?
N1" C1" C2" 110.1(3) . . ?
N006 C1A C9A 108.0(2) . . ?
O1A C1A C9A 126.0(3) . . ?
O1A C1A N006 126.0(3) . . ?
C1" C2" C3" 106.2(3) . . ?
C1" C2" C10A 125.0(3) . . ?
C3" C2" C10A 128.8(3) . . ?
C4" C3" C2" 134.2(3) . . ?
C4" C3" C8" 118.9(3) . . ?
C8" C3" C2" 106.9(3) . . ?
C4A C3A H3A 109.7 . . ?
C10A C3A H3A 109.7 . . ?
C10A C3A C4A 114.8(2) . . ?
N006 C3A H3A 109.7 . . ?
N006 C3A C4A 101.7(2) . . ?
N006 C3A C10A 111.1(2) . . ?
C3" C4" H4" 120.5 . . ?
C5" C4" C3" 119.1(3) . . ?
C5" C4" H4" 120.5 . . ?
C3A C4A H4A 110.4 . . ?
C5A C4A C3A 109.9(2) . . ?
C5A C4A H4A 110.4 . . ?
C5A C4A C9A 113.1(2) . . ?
C9A C4A C3A 102.4(2) . . ?
C9A C4A H4A 110.4 . . ?
C4" C5" H5" 119.4 . . ?
C4" C5" C6" 121.2(4) . . ?
C6" C5" H5" 119.4 . . ?
C6A C5A C4A 123.9(3) . . ?
C6A C5A C11A 121.7(3) . . ?
C11A C5A C4A 114.4(3) . . ?
C5" C6" H6" 119.4 . . ?
C7" C6" C5" 121.1(3) . . ?
C7" C6" H6" 119.4 . . ?
C5A C6A C7A 122.4(3) . . ?
C5A C6A C12A 122.5(3) . . ?
C12A C6A C7A 115.1(3) . . ?
C6" C7" H7" 121.2 . . ?
C6" C7" C8" 117.6(3) . . ?
C8" C7" H7" 121.2 . . ?
C6A C7A H7A 109.2 . . ?
C6A C7A C8A 112.3(3) . . ?
C8A C7A H7A 109.2 . . ?
O2A C7A C6A 106.7(2) . . ?
O2A C7A H7A 109.2 . . ?
O2A C7A C8A 110.1(2) . . ?
C7" C8" C3" 122.1(3) . . ?
N1" C8" C3" 107.9(3) . . ?
N1" C8" C7" 129.9(3) . . ?
C7A C8A H8A 106.4 . . ?
C7A C8A C9A 110.4(2) . . ?
C9A C8A H8A 106.4 . . ?
C13A C8A C7A 112.0(3) . . ?
C13A C8A H8A 106.4 . . ?
C13A C8A C9A 114.7(2) . . ?
C1A C9A C8A 113.4(2) . . ?
C4A C9A C1A 101.9(2) . . ?
C4A C9A C8A 111.6(2) . . ?
C4A C9A C21A 112.5(2) . . ?
C21A C9A C1A 113.5(2) . . ?
C21A C9A C8A 104.3(2) . . ?
C2" C10A C3A 114.5(2) . . ?
C2" C10A H10C 108.6 . . ?
C2" C10A H10D 108.6 . . ?
C3A C10A H10C 108.6 . . ?
C3A C10A H10D 108.6 . . ?
H10C C10A H10D 107.6 . . ?
C5A C11A H11D 109.5 . . ?
C5A C11A H11E 109.5 . . ?
C5A C11A H11F 109.5 . . ?
H11D C11A H11E 109.5 . . ?
H11D C11A H11F 109.5 . . ?
H11E C11A H11F 109.5 . . ?
C6A C12A H12D 109.5 . . ?
C6A C12A H12E 109.5 . . ?
C6A C12A H12F 109.5 . . ?
H12D C12A H12E 109.5 . . ?
H12D C12A H12F 109.5 . . ?
H12E C12A H12F 109.5 . . ?
C8A C13A H13A 118.4 . . ?
C14A C13A C8A 123.3(3) . . ?
C14A C13A H13A 118.4 . . ?
C13A C14A H14A 116.5 . . ?
C13A C14A C15A 127.1(3) . . ?
C15A C14A H14A 116.5 . . ?
C14A C15A H15C 108.9 . . ?
C14A C15A H15D 108.9 . . ?
C14A C15A C16A 113.4(3) . . ?
H15C C15A H15D 107.7 . . ?
C16A C15A H15C 108.9 . . ?
C16A C15A H15D 108.9 . . ?
C15A C16A H16A 108.4 . . ?
C17A C16A C15A 110.9(3) . . ?
C17A C16A H16A 108.4 . . ?
C17A C16A C22A 110.2(3) . . ?
C22A C16A C15A 110.6(3) . . ?
C22A C16A H16A 108.4 . . ?
C16A C17A H17A 115.5 . . ?
C18A C17A C16A 129.1(3) . . ?
C18A C17A H17A 115.5 . . ?
C17A C18A H18A 117.3 . . ?
C17A C18A C19A 125.4(3) . . ?
C19A C18A H18A 117.3 . . ?
C18A C19A H19A 109.4 . . ?
C18A C19A C20A 109.9(3) . . ?
C20A C19A H19A 109.4 . . ?
O3A C19A C18A 112.4(3) . . ?
O3A C19A H19A 109.4 . . ?
O3A C19A C20A 106.4(2) . . ?
C19A C20A H20C 108.6 . . ?
C19A C20A H20D 108.6 . . ?
H20C C20A H20D 107.6 . . ?
C21A C20A C19A 114.7(2) . . ?
C21A C20A H20C 108.6 . . ?
C21A C20A H20D 108.6 . . ?
C20A C21A C9A 118.4(2) . . ?
O4A C21A C9A 118.9(3) . . ?
O4A C21A C20A 122.4(3) . . ?
C16A C22A H22D 109.5 . . ?
C16A C22A H22E 109.5 . . ?
C16A C22A H22F 109.5 . . ?
H22D C22A H22E 109.5 . . ?
H22D C22A H22F 109.5 . . ?
H22E C22A H22F 109.5 . . ?
H23D C23A H23E 109.5 . . ?
H23D C23A H23F 109.5 . . ?
H23E C23A H23F 109.5 . . ?
O3A C23A H23D 109.5 . . ?
O3A C23A H23E 109.5 . . ?
O3A C23A H23F 109.5 . . ?
C1" N1" H1"A 125.6 . . ?
C8" N1" C1" 108.9(3) . . ?
C8" N1" H1"A 125.6 . . ?
C1A N006 C3A 113.8(2) . . ?
C1A N006 H006 123.1 . . ?
C3A N006 H006 123.1 . . ?
C7A O2A H2AA 109.5 . . ?
C23A O3A C19A 111.9(3) . . ?
H1SA C1S H1SB 109.5 . . ?
H1SA C1S H1SC 109.5 . . ?
H1SB C1S H1SC 109.5 . . ?
O1S C1S H1SA 109.5 . . ?
O1S C1S H1SB 109.5 . . ?
O1S C1S H1SC 109.5 . . ?
C1S O1S H1S 109.5 . . ?

loop_
_geom_bond_atom_site_label_1
_geom_bond_atom_site_label_2
_geom_bond_distance
_geom_bond_site_symmetry_2
_geom_bond_publ_flag
C1 C9 1.534(4) . ?
C1 N2 1.338(4) . ?
C1 O1 1.237(4) . ?
C1' H1' 0.9300 . ?
C1' C2' 1.366(4) . ?
C1' N1' 1.370(4) . ?
C2' C3' 1.441(5) . ?
C2' C10 1.503(4) . ?
C3 H3 0.9800 . ?
C3 C4 1.548(4) . ?
C3 C10 1.542(4) . ?
C3 N2 1.464(4) . ?
C3' C4' 1.395(5) . ?
C3' C8' 1.419(5) . ?
C4 H4 0.9800 . ?
C4 C5 1.512(4) . ?
C4 C9 1.527(4) . ?
C4' H4' 0.9300 . ?
C4' C5' 1.376(6) . ?
C5 C6 1.339(5) . ?
C5 C11 1.499(5) . ?
C5' H5' 0.9300 . ?
C5' C6' 1.414(7) . ?
C6 C7 1.515(5) . ?
C6 C12 1.510(4) . ?
C6' H6' 0.9300 . ?
C6' C7' 1.371(6) . ?
C7 H7 0.9800 . ?
C7 C8 1.519(4) . ?
C7 O2 1.420(5) . ?
C7' H7' 0.9300 . ?
C7' C8' 1.396(5) . ?
C8 H8 0.9800 . ?
C8 C9 1.556(4) . ?
C8 C13 1.505(4) . ?
C8' N1' 1.365(5) . ?
C9 C21 1.526(4) . ?
C10 H10A 0.9700 . ?
C10 H10B 0.9700 . ?
C11 H11A 0.9600 . ?
C11 H11B 0.9600 . ?
C11 H11C 0.9600 . ?
C12 H12A 0.9600 . ?
C12 H12B 0.9600 . ?
C12 H12C 0.9600 . ?
C13 H13 0.9300 . ?
C13 C14 1.327(5) . ?
C14 H14 0.9300 . ?
C14 C15 1.507(4) . ?
C15 H15A 0.9700 . ?
C15 H15B 0.9700 . ?
C15 C16 1.549(4) . ?
C16 H16 0.9800 . ?
C16 C17 1.513(4) . ?
C16 C22 1.528(5) . ?
C17 H17 0.9300 . ?
C17 C18 1.326(5) . ?
C18 H18 0.9300 . ?
C18 C19 1.497(4) . ?
C19 H19 0.9800 . ?
C19 C20 1.526(4) . ?
C19 O3 1.439(3) . ?
C20 H20A 0.9700 . ?
C20 H20B 0.9700 . ?
C20 C21 1.506(4) . ?
C21 O4 1.217(4) . ?
C22 H22A 0.9600 . ?
C22 H22B 0.9600 . ?
C22 H22C 0.9600 . ?
C23 H23A 0.9600 . ?
C23 H23B 0.9600 . ?
C23 H23C 0.9600 . ?
C23 O3 1.418(4) . ?
N1' H1'A 0.8600 . ?
N2 H2 0.8600 . ?
O2 H2A 0.8200 . ?
C1" H1" 0.9300 . ?
C1" C2" 1.372(4) . ?
C1" N1" 1.372(4) . ?
C1A C9A 1.537(4) . ?
C1A N006 1.337(4) . ?
C1A O1A 1.238(4) . ?
C2" C3" 1.439(4) . ?
C2" C10A 1.492(4) . ?
C3" C4" 1.402(5) . ?
C3" C8" 1.408(4) . ?
C3A H3A 0.9800 . ?
C3A C4A 1.553(4) . ?
C3A C10A 1.533(4) . ?
C3A N006 1.462(4) . ?
C4" H4" 0.9300 . ?
C4" C5" 1.373(5) . ?
C4A H4A 0.9800 . ?
C4A C5A 1.521(4) . ?
C4A C9A 1.533(4) . ?
C5" H5" 0.9300 . ?
C5" C6" 1.412(6) . ?
C5A C6A 1.335(4) . ?
C5A C11A 1.513(4) . ?
C6" H6" 0.9300 . ?
C6" C7" 1.369(6) . ?
C6A C7A 1.510(4) . ?
C6A C12A 1.510(4) . ?
C7" H7" 0.9300 . ?
C7" C8" 1.403(5) . ?
C7A H7A 0.9800 . ?
C7A C8A 1.519(4) . ?
C7A O2A 1.431(4) . ?
C8" N1" 1.372(4) . ?
C8A H8A 0.9800 . ?
C8A C9A 1.552(4) . ?
C8A C13A 1.507(4) . ?
C9A C21A 1.537(4) . ?
C10A H10C 0.9700 . ?
C10A H10D 0.9700 . ?
C11A H11D 0.9600 . ?
C11A H11E 0.9600 . ?
C11A H11F 0.9600 . ?
C12A H12D 0.9600 . ?
C12A H12E 0.9600 . ?
C12A H12F 0.9600 . ?
C13A H13A 0.9300 . ?
C13A C14A 1.331(4) . ?
C14A H14A 0.9300 . ?
C14A C15A 1.499(4) . ?
C15A H15C 0.9700 . ?
C15A H15D 0.9700 . ?
C15A C16A 1.546(4) . ?
C16A H16A 0.9800 . ?
C16A C17A 1.504(4) . ?
C16A C22A 1.529(5) . ?
C17A H17A 0.9300 . ?
C17A C18A 1.327(5) . ?
C18A H18A 0.9300 . ?
C18A C19A 1.494(5) . ?
C19A H19A 0.9800 . ?
C19A C20A 1.532(4) . ?
C19A O3A 1.443(4) . ?
C20A H20C 0.9700 . ?
C20A H20D 0.9700 . ?
C20A C21A 1.501(4) . ?
C21A O4A 1.216(4) . ?
C22A H22D 0.9600 . ?
C22A H22E 0.9600 . ?
C22A H22F 0.9600 . ?
C23A H23D 0.9600 . ?
C23A H23E 0.9600 . ?
C23A H23F 0.9600 . ?
C23A O3A 1.414(4) . ?
N1" H1"A 0.8600 . ?
N006 H006 0.8600 . ?
O2A H2AA 0.8200 . ?
C1S H1SA 0.9600 . ?
C1S H1SB 0.9600 . ?
C1S H1SC 0.9600 . ?
C1S O1S 1.473(7) . ?
O1S H1S 0.8200 . ?

loop_
_geom_torsion_atom_site_label_1
_geom_torsion_atom_site_label_2
_geom_torsion_atom_site_label_3
_geom_torsion_atom_site_label_4
_geom_torsion
_geom_torsion_site_symmetry_1
_geom_torsion_site_symmetry_2
_geom_torsion_site_symmetry_3
_geom_torsion_site_symmetry_4
_geom_torsion_publ_flag
C1 C9 C21 C20 28.1(4) . . . . ?
C1 C9 C21 O4 -155.9(3) . . . . ?
C1' C2' C3' C4' 179.2(3) . . . . ?
C1' C2' C3' C8' -1.0(3) . . . . ?
C1' C2' C10 C3 -116.1(3) . . . . ?
C2' C1' N1' C8' -1.1(3) . . . . ?
C2' C3' C4' C5' -179.5(3) . . . . ?
C2' C3' C8' C7' 179.4(3) . . . . ?
C2' C3' C8' N1' 0.3(3) . . . . ?
C3 C4 C5 C6 -118.7(4) . . . . ?
C3 C4 C5 C11 59.1(4) . . . . ?
C3 C4 C9 C1 32.9(3) . . . . ?
C3 C4 C9 C8 156.7(2) . . . . ?
C3 C4 C9 C21 -86.0(3) . . . . ?
C3' C2' C10 C3 65.9(4) . . . . ?
C3' C4' C5' C6' 0.1(6) . . . . ?
C3' C8' N1' C1' 0.5(3) . . . . ?
C4 C3 C10 C2' 52.6(4) . . . . ?
C4 C3 N2 C1 15.8(3) . . . . ?
C4 C5 C6 C7 -9.1(6) . . . . ?
C4 C5 C6 C12 173.4(3) . . . . ?
C4 C9 C21 C20 141.5(3) . . . . ?
C4 C9 C21 O4 -42.6(4) . . . . ?
C4' C3' C8' C7' -0.7(5) . . . . ?
C4' C3' C8' N1' -179.8(3) . . . . ?
C4' C5' C6' C7' -0.8(6) . . . . ?
C5 C4 C9 C1 -86.0(3) . . . . ?
C5 C4 C9 C8 37.8(3) . . . . ?
C5 C4 C9 C21 155.1(2) . . . . ?
C5 C6 C7 C8 -12.8(5) . . . . ?
C5 C6 C7 O2 -134.0(4) . . . . ?
C5' C6' C7' C8' 0.7(6) . . . . ?
C6 C7 C8 C9 45.6(4) . . . . ?
C6 C7 C8 C13 174.4(3) . . . . ?
C6' C7' C8' C3' 0.0(5) . . . . ?
C6' C7' C8' N1' 178.9(3) . . . . ?
C7 C8 C9 C1 57.1(4) . . . . ?
C7 C8 C9 C4 -59.0(3) . . . . ?
C7 C8 C9 C21 -180.0(3) . . . . ?
C7 C8 C13 C14 125.1(3) . . . . ?
C7' C8' N1' C1' -178.5(3) . . . . ?
C8 C9 C21 C20 -97.3(3) . . . . ?
C8 C9 C21 O4 78.7(3) . . . . ?
C8 C13 C14 C15 177.5(3) . . . . ?
C8' C3' C4' C5' 0.6(5) . . . . ?
C9 C1 N2 C3 5.5(4) . . . . ?
C9 C4 C5 C6 -4.3(4) . . . . ?
C9 C4 C5 C11 173.5(3) . . . . ?
C9 C8 C13 C14 -107.9(3) . . . . ?
C10 C2' C3' C4' -2.5(6) . . . . ?
C10 C2' C3' C8' 177.4(3) . . . . ?
C10 C3 C4 C5 -147.8(3) . . . . ?
C10 C3 C4 C9 91.2(3) . . . . ?
C10 C3 N2 C1 -106.6(3) . . . . ?
C11 C5 C6 C7 173.2(4) . . . . ?
C11 C5 C6 C12 -4.2(6) . . . . ?
C12 C6 C7 C8 164.8(3) . . . . ?
C12 C6 C7 O2 43.6(5) . . . . ?
C13 C8 C9 C1 -71.3(3) . . . . ?
C13 C8 C9 C4 172.6(3) . . . . ?
C13 C8 C9 C21 51.6(3) . . . . ?
C13 C14 C15 C16 -114.0(4) . . . . ?
C14 C15 C16 C17 87.8(3) . . . . ?
C14 C15 C16 C22 -149.7(3) . . . . ?
C15 C16 C17 C18 -95.0(4) . . . . ?
C16 C17 C18 C19 3.9(6) . . . . ?
C17 C18 C19 C20 105.7(4) . . . . ?
C17 C18 C19 O3 -135.0(3) . . . . ?
C18 C19 C20 C21 -139.0(3) . . . . ?
C18 C19 O3 C23 63.2(4) . . . . ?
C19 C20 C21 C9 149.1(3) . . . . ?
C19 C20 C21 O4 -26.7(4) . . . . ?
C20 C19 O3 C23 -175.8(3) . . . . ?
C22 C16 C17 C18 141.3(4) . . . . ?
N1' C1' C2' C3' 1.3(3) . . . . ?
N1' C1' C2' C10 -177.1(3) . . . . ?
N2 C1 C9 C4 -24.6(3) . . . . ?
N2 C1 C9 C8 -146.1(3) . . . . ?
N2 C1 C9 C21 94.3(3) . . . . ?
N2 C3 C4 C5 91.1(3) . . . . ?
N2 C3 C4 C9 -29.8(3) . . . . ?
N2 C3 C10 C2' 167.9(3) . . . . ?
O1 C1 C9 C4 157.0(3) . . . . ?
O1 C1 C9 C8 35.5(4) . . . . ?
O1 C1 C9 C21 -84.1(4) . . . . ?
O1 C1 N2 C3 -176.1(3) . . . . ?
O2 C7 C8 C9 164.8(3) . . . . ?
O2 C7 C8 C13 -66.4(4) . . . . ?
O3 C19 C20 C21 98.6(3) . . . . ?
C1" C2" C3" C4" -178.0(3) . . . . ?
C1" C2" C3" C8" 0.5(3) . . . . ?
C1" C2" C10A C3A -121.7(3) . . . . ?
C1A C9A C21A C20A 25.5(4) . . . . ?
C1A C9A C21A O4A -160.2(3) . . . . ?
C2" C1" N1" C8" 0.2(3) . . . . ?
C2" C3" C4" C5" 179.7(3) . . . . ?
C2" C3" C8" C7" -179.9(3) . . . . ?
C2" C3" C8" N1" -0.4(3) . . . . ?
C3" C2" C10A C3A 56.7(4) . . . . ?
C3" C4" C5" C6" -0.1(5) . . . . ?
C3" C8" N1" C1" 0.1(3) . . . . ?
C3A C4A C5A C6A -117.4(3) . . . . ?
C3A C4A C5A C11A 60.5(3) . . . . ?
C3A C4A C9A C1A 33.0(3) . . . . ?
C3A C4A C9A C8A 154.3(2) . . . . ?
C3A C4A C9A C21A -88.9(3) . . . . ?
C4" C3" C8" C7" -1.0(4) . . . . ?
C4" C3" C8" N1" 178.4(3) . . . . ?
C4" C5" C6" C7" -1.3(5) . . . . ?
C4A C3A C10A C2" 56.4(4) . . . . ?
C4A C3A N006 C1A 20.4(3) . . . . ?
C4A C5A C6A C7A -6.7(5) . . . . ?
C4A C5A C6A C12A 173.1(3) . . . . ?
C4A C9A C21A C20A 140.5(3) . . . . ?
C4A C9A C21A O4A -45.2(3) . . . . ?
C5" C6" C7" C8" 1.5(5) . . . . ?
C5A C4A C9A C1A -85.2(3) . . . . ?
C5A C4A C9A C8A 36.1(3) . . . . ?
C5A C4A C9A C21A 152.9(2) . . . . ?
C5A C6A C7A C8A -16.9(4) . . . . ?
C5A C6A C7A O2A -137.7(3) . . . . ?
C6" C7" C8" C3" -0.3(4) . . . . ?
C6" C7" C8" N1" -179.7(3) . . . . ?
C6A C7A C8A C9A 48.8(3) . . . . ?
C6A C7A C8A C13A 177.9(3) . . . . ?
C7" C8" N1" C1" 179.5(3) . . . . ?
C7A C8A C9A C1A 55.0(3) . . . . ?
C7A C8A C9A C4A -59.3(3) . . . . ?
C7A C8A C9A C21A 179.0(2) . . . . ?
C7A C8A C13A C14A 124.7(3) . . . . ?
C8" C3" C4" C5" 1.2(4) . . . . ?
C8A C9A C21A C20A -98.4(3) . . . . ?
C8A C9A C21A O4A 75.9(3) . . . . ?
C8A C13A C14A C15A -179.7(3) . . . . ?
C9A C1A N006 C3A 0.9(3) . . . . ?
C9A C4A C5A C6A -3.7(4) . . . . ?
C9A C4A C5A C11A 174.3(2) . . . . ?
C9A C8A C13A C14A -108.5(3) . . . . ?
C10A C2" C3" C4" 3.3(5) . . . . ?
C10A C2" C3" C8" -178.1(3) . . . . ?
C10A C3A C4A C5A -152.1(3) . . . . ?
C10A C3A C4A C9A 87.5(3) . . . . ?
C10A C3A N006 C1A -102.2(3) . . . . ?
C11A C5A C6A C7A 175.5(3) . . . . ?
C11A C5A C6A C12A -4.7(5) . . . . ?
C12A C6A C7A C8A 163.2(3) . . . . ?
C12A C6A C7A O2A 42.5(4) . . . . ?
C13A C8A C9A C1A -72.7(3) . . . . ?
C13A C8A C9A C4A 173.0(3) . . . . ?
C13A C8A C9A C21A 51.3(3) . . . . ?
C13A C14A C15A C16A -109.2(4) . . . . ?
C14A C15A C16A C17A 82.8(3) . . . . ?
C14A C15A C16A C22A -154.6(3) . . . . ?
C15A C16A C17A C18A -96.3(5) . . . . ?
C16A C17A C18A C19A 4.5(6) . . . . ?
C17A C18A C19A C20A 109.4(4) . . . . ?
C17A C18A C19A O3A -132.4(4) . . . . ?
C18A C19A C20A C21A -135.1(3) . . . . ?
C18A C19A O3A C23A 59.3(4) . . . . ?
C19A C20A C21A C9A 145.6(3) . . . . ?
C19A C20A C21A O4A -28.5(4) . . . . ?
C20A C19A O3A C23A 179.6(3) . . . . ?
C22A C16A C17A C18A 140.9(4) . . . . ?
N1" C1" C2" C3" -0.5(3) . . . . ?
N1" C1" C2" C10A 178.3(3) . . . . ?
N006 C1A C9A C4A -22.1(3) . . . . ?
N006 C1A C9A C8A -142.1(3) . . . . ?
N006 C1A C9A C21A 99.0(3) . . . . ?
N006 C3A C4A C5A 87.9(3) . . . . ?
N006 C3A C4A C9A -32.5(3) . . . . ?
N006 C3A C10A C2" 171.0(2) . . . . ?
O1A C1A C9A C4A 157.7(3) . . . . ?
O1A C1A C9A C8A 37.7(4) . . . . ?
O1A C1A C9A C21A -81.1(4) . . . . ?
O1A C1A N006 C3A -179.0(3) . . . . ?
O2A C7A C8A C9A 167.5(2) . . . . ?
O2A C7A C8A C13A -63.3(3) . . . . ?
O3A C19A C20A C21A 103.0(3) . . . . ?
